data_7716346
loop_
_publ_author_name
'Robb, Matthew G.'
'Chong, Shen V.'
'Brooker, Sally'

_publ_section_title
;
 Iron(II) spin crossover complexes of tetradentate Schiff-bases: tuning
 <i>T</i><sub>1/2</sub> by choice of formyl-heterocycle component.
;
_journal_issue 26
_journal_name_full 'Dalton transactions (Cambridge, England : 2003)'
_journal_page_first 10974
_journal_page_last 10981
_journal_paper_doi 10.1039/d4dt00884g
_journal_volume 53
_journal_year 2024
_chemical_formula_moiety 'C13 H12 Fe N6 S4'
_chemical_formula_sum 'C13 H12 Fe N6 S4'
_chemical_formula_weight 436.38
_chemical_name_common '[Fe(II) (L2thiazole) (NCS)2]'
_chemical_name_systematic 'iron(II) thiocyanate complex of tetradentate Schiff base ligand'
_space_group_crystal_system monoclinic
_space_group_IT_number 14
_space_group_name_Hall '-P 2ybc'
_space_group_name_H-M_alt 'P 1 21/c 1'
_atom_sites_solution_hydrogens geom
_atom_sites_solution_primary dual
_audit_creation_date 2024-01-30
_audit_creation_method
;
Olex2 1.5
(compiled 2023.08.24 svn.re1ec1418 for OlexSys, GUI svn.r6817)
;
_audit_update_record
;
2024-03-21 deposited with the CCDC.	2024-06-05 downloaded from the CCDC.
;
_cell_angle_alpha 90
_cell_angle_beta 93.712(3)
_cell_angle_gamma 90
_cell_formula_units_Z 4
_cell_length_a 8.4981(3)
_cell_length_b 22.9024(8)
_cell_length_c 9.2014(3)
_cell_measurement_reflns_used 3914
_cell_measurement_temperature 100.01(10)
_cell_measurement_theta_max 72.3410
_cell_measurement_theta_min 5.1310
_cell_volume 1787.08(11)
_computing_cell_refinement 'CrysAlisPro 1.171.40.67a (Rigaku OD, 2019)'
_computing_data_collection 'CrysAlisPro 1.171.40.67a (Rigaku OD, 2019)'
_computing_data_reduction 'CrysAlisPro 1.171.40.67a (Rigaku OD, 2019)'
_computing_molecular_graphics 'Olex2 1.5 (Dolomanov et al., 2009)'
_computing_publication_material 'Olex2 1.5 (Dolomanov et al., 2009)'
_computing_structure_refinement 'SHELXL 2016/6 (Sheldrick, 2015)'
_computing_structure_solution 'SHELXT 2014/5 (Sheldrick, 2014)'
_diffrn_ambient_environment N~2~
_diffrn_ambient_temperature 100.01(10)
_diffrn_detector 'CCD plate'
_diffrn_detector_area_resol_mean 10.3449
_diffrn_detector_type Atlas
_diffrn_measured_fraction_theta_full 0.999
_diffrn_measured_fraction_theta_max 0.977
_diffrn_measurement_details
;
List of Runs (angles in degrees, time in seconds):

  # Type    Start    End  Width  t~exp~   \w     \q     \k     \f   Frames
#--------------------------------------------------------------------------
  1  \w    -66.00  33.00   1.00    3.31    --  -41.67  38.00-150.00   99
  2  \w   -114.00 -14.00   1.00    3.31    --  -41.67 -57.00-120.00  100
  3  \w     58.00 129.00   1.00    3.31    --   41.67-178.00 -90.00   71
  4  \w     78.00 177.00   1.00   13.24    --  104.32  45.00 -30.00   99
  5  \w     97.00 178.00   1.00   13.24    --  104.32 125.00  30.00   81
  6  \w     22.00 106.00   1.00   13.24    --  104.32 -95.00  60.00   84
  7  \w     52.00 178.00   1.00   13.24    --  104.32  15.00  90.00  126
  8  \w     97.00 178.00   1.00   13.24    --  104.32 125.00-120.00   81
  9  \w     97.00 178.00   1.00   13.24    --  104.32 125.00 120.00   81
 10  \w   -116.00 -17.00   1.00    3.31    --  -41.67 -38.00 120.00   99
 11  \w   -114.00 -14.00   1.00    3.31    --  -41.67 -57.00  30.00  100
 12  \w     52.00 178.00   1.00   13.24    --  104.32  15.00-120.00  126
 13  \w     32.00 133.00   1.00   13.24    --  104.32 -61.00 120.00  101
;
_diffrn_measurement_device 'four-circle diffractometer'
_diffrn_measurement_device_type 'SuperNova, Dual, Cu at home/near, Atlas'
_diffrn_measurement_method '\w scans'
_diffrn_orient_matrix_type 'CrysAlisPro convention (1999,Acta A55,543-557)'
_diffrn_orient_matrix_UB_11 -0.0781255000
_diffrn_orient_matrix_UB_12 -0.0069153000
_diffrn_orient_matrix_UB_13 -0.1548384000
_diffrn_orient_matrix_UB_21 0.1628639000
_diffrn_orient_matrix_UB_22 -0.0110289000
_diffrn_orient_matrix_UB_23 -0.0591565000
_diffrn_orient_matrix_UB_31 -0.0190856000
_diffrn_orient_matrix_UB_32 -0.0659996000
_diffrn_orient_matrix_UB_33 0.0260491000
_diffrn_radiation_monochromator mirror
_diffrn_radiation_probe x-ray
_diffrn_radiation_type 'Cu K\a'
_diffrn_radiation_wavelength 1.54184
_diffrn_reflns_av_R_equivalents 0.0480
_diffrn_reflns_av_unetI/netI 0.0444
_diffrn_reflns_Laue_measured_fraction_full 0.999
_diffrn_reflns_Laue_measured_fraction_max 0.977
_diffrn_reflns_limit_h_max 10
_diffrn_reflns_limit_h_min -10
_diffrn_reflns_limit_k_max 19
_diffrn_reflns_limit_k_min -27
_diffrn_reflns_limit_l_max 11
_diffrn_reflns_limit_l_min -11
_diffrn_reflns_number 13089
_diffrn_reflns_point_group_measured_fraction_full 0.999
_diffrn_reflns_point_group_measured_fraction_max 0.977
_diffrn_reflns_theta_full 67.684
_diffrn_reflns_theta_max 72.640
_diffrn_reflns_theta_min 3.860
_diffrn_source 'micro-focus sealed X-ray tube'
_diffrn_source_type 'SuperNova (Cu) X-ray Source'
_exptl_absorpt_coefficient_mu 11.213
_exptl_absorpt_correction_T_max 1.000
_exptl_absorpt_correction_T_min 0.655
_exptl_absorpt_correction_type gaussian
_exptl_absorpt_process_details
;
CrysAlisPro 1.171.40.67a (Rigaku Oxford Diffraction, 2019)
Numerical absorption correction based on gaussian integration over
			a multifaceted crystal model
Empirical absorption correction using spherical harmonics,
 implemented in SCALE3 ABSPACK scaling algorithm.
;
_exptl_crystal_colour 'clear dark violet'
_exptl_crystal_colour_lustre clear
_exptl_crystal_colour_modifier dark
_exptl_crystal_colour_primary violet
_exptl_crystal_density_diffrn 1.622
_exptl_crystal_description plate
_exptl_crystal_F_000 888
_exptl_crystal_preparation 'Magnetic properties'
_exptl_crystal_recrystallization_method
'Re-crystallisation from solvent: Crystallised from methanol reaction solution on standing'
_exptl_crystal_size_max 0.209
_exptl_crystal_size_mid 0.1
_exptl_crystal_size_min 0.069
_refine_diff_density_max 0.842
_refine_diff_density_min -0.373
_refine_diff_density_rms 0.109
_refine_ls_extinction_method none
_refine_ls_goodness_of_fit_ref 1.067
_refine_ls_hydrogen_treatment constr
_refine_ls_matrix_type full
_refine_ls_number_parameters 217
_refine_ls_number_reflns 3479
_refine_ls_number_restraints 0
_refine_ls_restrained_S_all 1.067
_refine_ls_R_factor_all 0.0740
_refine_ls_R_factor_gt 0.0517
_refine_ls_shift/su_max 0.000
_refine_ls_shift/su_mean 0.000
_refine_ls_structure_factor_coef Fsqd
_refine_ls_weighting_details 'w=1/[\s^2^(Fo^2^)+(0.0627P)^2^+4.1704P] where P=(Fo^2^+2Fc^2^)/3'
_refine_ls_weighting_scheme calc
_refine_ls_wR_factor_gt 0.1249
_refine_ls_wR_factor_ref 0.1382
_reflns_Friedel_coverage 0.000
_reflns_number_gt 2719
_reflns_number_total 3479
_reflns_threshold_expression 'I > 2\s(I)'
_cod_data_source_file d4dt00884g2.cif
_cod_data_source_block mgr421
_cod_depositor_comments 'Adding full bibliography for 7716343--7716348.cif.'
_cod_database_code 7716346
_shelx_shelxl_version_number 2016/6
_chemical_oxdiff_formula CHNFeS
_chemical_oxdiff_usercomment M875
_shelx_space_group_comment
;
The symmetry employed for this shelxl refinement is uniquely defined
by the following loop, which should always be used as a source of
symmetry information in preference to the above space-group names.
They are only intended as comments.
;
_shelx_estimated_absorpt_t_max 0.512
_shelx_estimated_absorpt_t_min 0.203
_olex2_refinement_description
;
1.a Secondary CH2 refined with riding coordinates:
 C5(H5A,H5B), C7(H7A,H7B), C6(H6A,H6B)
1.b Aromatic/amide H refined with riding coordinates:
 C4(H4), C8(H8), C11(H11), C1(H1), C2(H2), C10(H10)
;
_olex2_submission_special_instructions 'No special instructions were received'
_oxdiff_exptl_absorpt_empirical_details
;
Empirical correction (ABSPACK) includes:
- Absorption correction using spherical harmonics
- Frame scaling
;
_oxdiff_exptl_absorpt_empirical_full_max 2.278
_oxdiff_exptl_absorpt_empirical_full_min 0.690

loop_
_space_group_symop_operation_xyz
'x, y, z'
'-x, y+1/2, -z+1/2'
'-x, -y, -z'
'x, -y-1/2, z-1/2'

loop_
_atom_site_label
_atom_site_type_symbol
_atom_site_fract_x
_atom_site_fract_y
_atom_site_fract_z
_atom_site_U_iso_or_equiv
_atom_site_adp_type
_atom_site_occupancy
_atom_site_site_symmetry_order
_atom_site_calc_flag
_atom_site_refinement_flags_posn
_atom_site_refinement_flags_adp
_atom_site_refinement_flags_occupancy
_atom_site_disorder_assembly
_atom_site_disorder_group
Fe1 Fe 0.37384(7) 0.61458(3) 0.72374(7) 0.02236(19) Uani 1 1 d . . . . .
S4 S 0.08781(13) 0.57432(5) 0.27684(11) 0.0270(3) Uani 1 1 d . . . . .
S1 S 0.82096(14) 0.56230(5) 0.54801(13) 0.0328(3) Uani 1 1 d . . . . .
S2 S 0.11244(14) 0.77724(6) 0.77815(14) 0.0364(3) Uani 1 1 d . . . . .
S3 S 0.75629(14) 0.67482(7) 1.08245(14) 0.0414(3) Uani 1 1 d . . . . .
N2 N 0.4324(4) 0.53255(17) 0.7489(4) 0.0255(8) Uani 1 1 d . . . . .
N1 N 0.5716(4) 0.61562(17) 0.6174(4) 0.0256(8) Uani 1 1 d . . . . .
N3 N 0.1831(4) 0.60890(17) 0.8290(4) 0.0250(8) Uani 1 1 d . . . . .
N6 N 0.2532(4) 0.59713(17) 0.5428(4) 0.0243(8) Uani 1 1 d . . . . .
N4 N 0.3074(4) 0.69792(18) 0.7113(4) 0.0279(8) Uani 1 1 d . . . . .
N5 N 0.5059(4) 0.63512(17) 0.8978(4) 0.0265(8) Uani 1 1 d . . . . .
C13 C 0.1865(5) 0.58809(19) 0.4336(4) 0.0213(9) Uani 1 1 d . . . . .
C4 C 0.5656(5) 0.5180(2) 0.7000(5) 0.0284(10) Uani 1 1 d . . . . .
H4 H 0.607522 0.480642 0.710093 0.034 Uiso 1 1 calc R U . . .
C12 C 0.6084(5) 0.6512(2) 0.9743(5) 0.0268(10) Uani 1 1 d . . . . .
C3 C 0.6443(5) 0.5648(2) 0.6282(5) 0.0263(10) Uani 1 1 d . . . . .
C5 C 0.3414(5) 0.4876(2) 0.8196(5) 0.0300(10) Uani 1 1 d . . . . .
H5A H 0.412523 0.457524 0.858615 0.036 Uiso 1 1 calc R U . . .
H5B H 0.268084 0.469671 0.747838 0.036 Uiso 1 1 calc R U . . .
C7 C 0.1209(5) 0.5549(2) 0.8873(5) 0.0297(10) Uani 1 1 d . . . . .
H7A H 0.053955 0.535950 0.812033 0.036 Uiso 1 1 calc R U . . .
H7B H 0.056338 0.564312 0.967225 0.036 Uiso 1 1 calc R U . . .
C9 C 0.1745(5) 0.7061(2) 0.7771(5) 0.0304(10) Uani 1 1 d . . . . .
C8 C 0.1047(5) 0.6563(2) 0.8419(5) 0.0310(10) Uani 1 1 d . . . . .
H8 H 0.011252 0.658147 0.888940 0.037 Uiso 1 1 calc R U . . .
C6 C 0.2510(5) 0.5126(2) 0.9413(5) 0.0343(11) Uani 1 1 d . . . . .
H6A H 0.323847 0.532836 1.009420 0.041 Uiso 1 1 calc R U . . .
H6B H 0.204174 0.480816 0.993224 0.041 Uiso 1 1 calc R U . . .
C11 C 0.3626(6) 0.7495(2) 0.6624(6) 0.0380(12) Uani 1 1 d . . . . .
H11 H 0.455868 0.752122 0.615187 0.046 Uiso 1 1 calc R U . . .
C1 C 0.6573(6) 0.6547(2) 0.5411(6) 0.0385(12) Uani 1 1 d . . . . .
H1 H 0.623899 0.692798 0.522215 0.046 Uiso 1 1 calc R U . . .
C2 C 0.7936(6) 0.6333(2) 0.4959(6) 0.0409(13) Uani 1 1 d . . . . .
H2 H 0.863741 0.654550 0.443112 0.049 Uiso 1 1 calc R U . . .
C10 C 0.2735(6) 0.7966(2) 0.6867(6) 0.0376(12) Uani 1 1 d . . . . .
H10 H 0.296259 0.834429 0.657897 0.045 Uiso 1 1 calc R U . . .

loop_
_atom_site_aniso_label
_atom_site_aniso_U_11
_atom_site_aniso_U_22
_atom_site_aniso_U_33
_atom_site_aniso_U_23
_atom_site_aniso_U_13
_atom_site_aniso_U_12
Fe1 0.0171(3) 0.0282(4) 0.0219(3) -0.0010(3) 0.0015(2) 0.0003(3)
S4 0.0250(5) 0.0322(6) 0.0236(5) -0.0016(4) -0.0009(4) -0.0012(4)
S1 0.0270(5) 0.0341(7) 0.0386(6) 0.0046(5) 0.0131(5) 0.0040(5)
S2 0.0279(6) 0.0327(7) 0.0490(7) -0.0043(6) 0.0057(5) 0.0068(5)
S3 0.0248(6) 0.0628(9) 0.0357(6) -0.0107(6) -0.0057(5) -0.0017(6)
N2 0.0236(18) 0.029(2) 0.0231(18) 0.0017(16) -0.0008(14) -0.0066(16)
N1 0.0235(18) 0.030(2) 0.0235(17) 0.0009(16) 0.0052(14) -0.0005(16)
N3 0.0187(17) 0.032(2) 0.0236(17) -0.0044(16) -0.0024(13) -0.0017(16)
N6 0.0200(17) 0.029(2) 0.0235(18) 0.0008(15) 0.0011(14) 0.0049(15)
N4 0.0248(18) 0.030(2) 0.0289(19) -0.0041(17) -0.0010(15) 0.0007(16)
N5 0.0194(17) 0.031(2) 0.0289(18) -0.0049(16) -0.0018(15) 0.0023(16)
C13 0.0189(19) 0.021(2) 0.025(2) 0.0055(17) 0.0088(16) 0.0041(17)
C4 0.026(2) 0.031(3) 0.029(2) 0.0021(19) 0.0025(17) 0.0056(19)
C12 0.023(2) 0.033(3) 0.024(2) 0.0009(19) 0.0037(17) 0.0031(19)
C3 0.022(2) 0.033(3) 0.024(2) -0.0040(19) 0.0041(16) 0.0027(19)
C5 0.026(2) 0.032(3) 0.032(2) 0.003(2) 0.0057(18) -0.003(2)
C7 0.023(2) 0.040(3) 0.027(2) 0.000(2) 0.0049(17) -0.004(2)
C9 0.025(2) 0.036(3) 0.030(2) -0.006(2) -0.0016(18) 0.003(2)
C8 0.022(2) 0.042(3) 0.029(2) -0.005(2) 0.0039(17) -0.003(2)
C6 0.025(2) 0.052(3) 0.026(2) 0.007(2) 0.0020(18) -0.003(2)
C11 0.030(2) 0.039(3) 0.046(3) 0.005(2) 0.009(2) 0.003(2)
C1 0.041(3) 0.030(3) 0.046(3) 0.006(2) 0.014(2) 0.004(2)
C2 0.034(3) 0.039(3) 0.053(3) 0.005(3) 0.021(2) 0.002(2)
C10 0.037(3) 0.028(3) 0.048(3) 0.005(2) 0.006(2) 0.003(2)

loop_
_atom_type_symbol
_atom_type_description
_atom_type_scat_dispersion_real
_atom_type_scat_dispersion_imag
_atom_type_scat_source
C C 0.0181 0.0091 'International Tables Vol C Tables 4.2.6.8 and 6.1.1.4'
H H 0.0000 0.0000 'International Tables Vol C Tables 4.2.6.8 and 6.1.1.4'
Fe Fe -1.1336 3.1974 'International Tables Vol C Tables 4.2.6.8 and 6.1.1.4'
N N 0.0311 0.0180 'International Tables Vol C Tables 4.2.6.8 and 6.1.1.4'
S S 0.3331 0.5567 'International Tables Vol C Tables 4.2.6.8 and 6.1.1.4'

loop_
_exptl_crystal_face_index_h
_exptl_crystal_face_index_k
_exptl_crystal_face_index_l
_exptl_crystal_face_perp_dist
-2 1 1 0.0558
2 -1 -1 0.0443
-1 -15 1 0.0886
0 15 -1 0.1100
-2 -2 -6 0.0213
2 4 5 0.0332

loop_
_geom_angle_atom_site_label_1
_geom_angle_atom_site_label_2
_geom_angle_atom_site_label_3
_geom_angle
_geom_angle_site_symmetry_1
_geom_angle_site_symmetry_3
_geom_angle_publ_flag
N2 Fe1 N1 81.59(15) . . ?
N2 Fe1 N4 176.02(16) . . ?
N3 Fe1 N2 95.20(16) . . ?
N3 Fe1 N1 176.79(17) . . ?
N3 Fe1 N4 81.40(16) . . ?
N3 Fe1 N5 93.49(15) . . ?
N6 Fe1 N2 91.15(15) . . ?
N6 Fe1 N1 89.81(15) . . ?
N6 Fe1 N3 90.14(15) . . ?
N6 Fe1 N4 90.93(16) . . ?
N6 Fe1 N5 175.93(16) . . ?
N4 Fe1 N1 101.81(16) . . ?
N5 Fe1 N2 90.34(16) . . ?
N5 Fe1 N1 86.66(15) . . ?
N5 Fe1 N4 87.81(16) . . ?
C2 S1 C3 89.0(2) . . ?
C10 S2 C9 89.3(2) . . ?
C4 N2 Fe1 115.4(3) . . ?
C4 N2 C5 118.4(4) . . ?
C5 N2 Fe1 126.2(3) . . ?
C3 N1 Fe1 110.9(3) . . ?
C3 N1 C1 110.6(4) . . ?
C1 N1 Fe1 138.4(3) . . ?
C7 N3 Fe1 124.9(3) . . ?
C8 N3 Fe1 116.3(3) . . ?
C8 N3 C7 118.7(4) . . ?
C13 N6 Fe1 177.3(4) . . ?
C9 N4 Fe1 110.8(3) . . ?
C9 N4 C11 110.5(4) . . ?
C11 N4 Fe1 138.6(3) . . ?
C12 N5 Fe1 162.9(4) . . ?
N6 C13 S4 179.1(4) . . ?
N2 C4 H4 122.8 . . ?
N2 C4 C3 114.3(4) . . ?
C3 C4 H4 122.8 . . ?
N5 C12 S3 179.3(5) . . ?
N1 C3 S1 114.5(3) . . ?
N1 C3 C4 117.4(4) . . ?
C4 C3 S1 128.0(4) . . ?
N2 C5 H5A 109.2 . . ?
N2 C5 H5B 109.2 . . ?
N2 C5 C6 111.8(4) . . ?
H5A C5 H5B 107.9 . . ?
C6 C5 H5A 109.2 . . ?
C6 C5 H5B 109.2 . . ?
N3 C7 H7A 109.1 . . ?
N3 C7 H7B 109.1 . . ?
N3 C7 C6 112.7(4) . . ?
H7A C7 H7B 107.8 . . ?
C6 C7 H7A 109.1 . . ?
C6 C7 H7B 109.1 . . ?
N4 C9 S2 114.1(4) . . ?
N4 C9 C8 117.7(4) . . ?
C8 C9 S2 128.3(4) . . ?
N3 C8 C9 113.8(4) . . ?
N3 C8 H8 123.1 . . ?
C9 C8 H8 123.1 . . ?
C5 C6 C7 113.0(4) . . ?
C5 C6 H6A 109.0 . . ?
C5 C6 H6B 109.0 . . ?
C7 C6 H6A 109.0 . . ?
C7 C6 H6B 109.0 . . ?
H6A C6 H6B 107.8 . . ?
N4 C11 H11 122.2 . . ?
C10 C11 N4 115.6(5) . . ?
C10 C11 H11 122.2 . . ?
N1 C1 H1 122.7 . . ?
C2 C1 N1 114.5(5) . . ?
C2 C1 H1 122.7 . . ?
S1 C2 H2 124.3 . . ?
C1 C2 S1 111.3(4) . . ?
C1 C2 H2 124.3 . . ?
S2 C10 H10 124.7 . . ?
C11 C10 S2 110.6(4) . . ?
C11 C10 H10 124.7 . . ?

loop_
_geom_bond_atom_site_label_1
_geom_bond_atom_site_label_2
_geom_bond_distance
_geom_bond_site_symmetry_2
_geom_bond_publ_flag
Fe1 N2 1.953(4) . ?
Fe1 N1 1.998(4) . ?
Fe1 N3 1.946(4) . ?
Fe1 N6 1.939(4) . ?
Fe1 N4 1.991(4) . ?
Fe1 N5 1.953(4) . ?
S4 C13 1.652(4) . ?
S1 C3 1.717(4) . ?
S1 C2 1.708(6) . ?
S2 C9 1.713(5) . ?
S2 C10 1.711(5) . ?
S3 C12 1.643(5) . ?
N2 C4 1.288(6) . ?
N2 C5 1.464(6) . ?
N1 C3 1.319(6) . ?
N1 C1 1.375(6) . ?
N3 C7 1.460(6) . ?
N3 C8 1.283(6) . ?
N6 C13 1.140(6) . ?
N4 C9 1.329(6) . ?
N4 C11 1.359(7) . ?
N5 C12 1.145(6) . ?
C4 H4 0.9300 . ?
C4 C3 1.444(7) . ?
C5 H5A 0.9700 . ?
C5 H5B 0.9700 . ?
C5 C6 1.511(7) . ?
C7 H7A 0.9700 . ?
C7 H7B 0.9700 . ?
C7 C6 1.529(7) . ?
C9 C8 1.433(7) . ?
C8 H8 0.9300 . ?
C6 H6A 0.9700 . ?
C6 H6B 0.9700 . ?
C11 H11 0.9300 . ?
C11 C10 1.344(7) . ?
C1 H1 0.9300 . ?
C1 C2 1.348(7) . ?
C2 H2 0.9300 . ?
C10 H10 0.9300 . ?

loop_
_geom_torsion_atom_site_label_1
_geom_torsion_atom_site_label_2
_geom_torsion_atom_site_label_3
_geom_torsion_atom_site_label_4
_geom_torsion
_geom_torsion_site_symmetry_1
_geom_torsion_site_symmetry_2
_geom_torsion_site_symmetry_3
_geom_torsion_site_symmetry_4
_geom_torsion_publ_flag
Fe1 N2 C4 C3 -3.0(5) . . . . ?
Fe1 N2 C5 C6 -32.2(5) . . . . ?
Fe1 N1 C3 S1 -176.9(2) . . . . ?
Fe1 N1 C3 C4 5.1(5) . . . . ?
Fe1 N1 C1 C2 176.2(4) . . . . ?
Fe1 N3 C7 C6 34.4(5) . . . . ?
Fe1 N3 C8 C9 -0.9(5) . . . . ?
Fe1 N4 C9 S2 177.6(2) . . . . ?
Fe1 N4 C9 C8 -0.2(5) . . . . ?
Fe1 N4 C11 C10 -176.5(4) . . . . ?
S2 C9 C8 N3 -176.6(3) . . . . ?
N2 C4 C3 S1 -179.2(3) . . . . ?
N2 C4 C3 N1 -1.6(6) . . . . ?
N2 C5 C6 C7 66.3(5) . . . . ?
N1 C1 C2 S1 -0.1(7) . . . . ?
N3 C7 C6 C5 -68.2(5) . . . . ?
N4 C9 C8 N3 0.8(6) . . . . ?
N4 C11 C10 S2 1.0(6) . . . . ?
C4 N2 C5 C6 146.4(4) . . . . ?
C3 S1 C2 C1 0.4(5) . . . . ?
C3 N1 C1 C2 -0.4(7) . . . . ?
C5 N2 C4 C3 178.2(4) . . . . ?
C7 N3 C8 C9 -178.3(4) . . . . ?
C9 S2 C10 C11 -0.4(4) . . . . ?
C9 N4 C11 C10 -1.2(7) . . . . ?
C8 N3 C7 C6 -148.5(4) . . . . ?
C11 N4 C9 S2 0.9(5) . . . . ?
C11 N4 C9 C8 -176.9(4) . . . . ?
C1 N1 C3 S1 0.7(5) . . . . ?
C1 N1 C3 C4 -177.3(4) . . . . ?
C2 S1 C3 N1 -0.6(4) . . . . ?
C2 S1 C3 C4 177.1(5) . . . . ?
C10 S2 C9 N4 -0.3(4) . . . . ?
C10 S2 C9 C8 177.2(5) . . . . ?

loop_
_exptl_oxdiff_crystal_face_indexfrac_h
_exptl_oxdiff_crystal_face_indexfrac_k
_exptl_oxdiff_crystal_face_indexfrac_l
_exptl_oxdiff_crystal_face_x
_exptl_oxdiff_crystal_face_y
_exptl_oxdiff_crystal_face_z
-1.9997 1.0110 0.9970 -0.0051 -0.3958 -0.0026
1.9997 -1.0110 -0.9970 0.0051 0.3958 0.0026
-0.5833 -14.6022 0.9628 -0.0025 0.0091 1.0000
0.3575 14.6925 -0.8456 0.0014 -0.0538 -0.9986
-1.6331 -1.5824 -5.5430 0.9968 0.0794 -0.0088
1.7202 3.9856 5.3118 -0.9844 -0.0780 -0.1575
